data_4125143
loop_
_publ_author_name
'Yuan, Shuai'
'Chen, Ying-Pin'
'Qin, Jun-Sheng'
'Lu, Weigang'
'Zou, Lanfang'
'Zhang, Qiang'
'Wang, Xuan'
'Sun, Xing'
'Zhou, Hong-Cai'

_publ_section_title
;
 Linker Installation: Engineering Pore Environment with Precisely Placed
 Functionalities in Zirconium MOFs.
;
_journal_issue 28
_journal_name_full 'Journal of the American Chemical Society'
_journal_page_first 8912
_journal_page_last 8919
_journal_paper_doi 10.1021/jacs.6b04501
_journal_volume 138
_journal_year 2016
_chemical_formula_moiety '[Zr6 O8 O4 (O4)0.5] [C16 H12 O4]4 [C20 H12 O4]0.5'
_chemical_formula_sum 'C74 H54 O32 Zr6'
_chemical_formula_weight 2002.49
_chemical_name_systematic
; 
 ? 
;
_space_group_IT_number 131
_symmetry_cell_setting tetragonal
_symmetry_space_group_name_Hall '-P 4c 2'
_symmetry_space_group_name_H-M 'P 42/m m c'
_atom_sites_solution_hydrogens geom
_atom_sites_solution_primary direct
_atom_sites_solution_secondary difmap
_audit_creation_method SHELXL-97
_cell_angle_alpha 90.00
_cell_angle_beta 90.00
_cell_angle_gamma 90.00
_cell_formula_units_Z 2
_cell_length_a 24.378(10)
_cell_length_b 24.378
_cell_length_c 15.017(6)
_cell_measurement_reflns_used 1855
_cell_measurement_temperature 110(2)
_cell_measurement_theta_max 20.0258
_cell_measurement_theta_min 2.3085
_cell_volume 8924(5)
_computing_cell_refinement 'SAINT+ ver. (Bruker, 2001)'
_computing_data_collection 'APEX2  (Bruker, 2008)'
_computing_data_reduction 'SAINT+ ver. (Bruker, 2001)'
_computing_molecular_graphics 'SHELXTL (Sheldrick, 2008)'
_computing_publication_material 'SHELXTL (Sheldrick, 2008)'
_computing_structure_refinement 'SHELXL-97 (Sheldrick, 2008)'
_computing_structure_solution 'SHELXS-97 (Sheldrick, 2008)'
_diffrn_ambient_temperature 110(2)
_diffrn_measured_fraction_theta_full 0.955
_diffrn_measured_fraction_theta_max 0.955
_diffrn_measurement_device_type 'Bruker SMART APEX II CCD area detector'
_diffrn_measurement_method 'phi and omega scans'
_diffrn_radiation_monochromator graphite
_diffrn_radiation_source 'fine-focus sealed tube'
_diffrn_radiation_type MoK\a
_diffrn_radiation_wavelength 0.71073
_diffrn_reflns_av_R_equivalents 0.1335
_diffrn_reflns_av_sigmaI/netI 0.1430
_diffrn_reflns_limit_h_max 28
_diffrn_reflns_limit_h_min -27
_diffrn_reflns_limit_k_max 23
_diffrn_reflns_limit_k_min -28
_diffrn_reflns_limit_l_max 17
_diffrn_reflns_limit_l_min -13
_diffrn_reflns_number 30878
_diffrn_reflns_theta_full 24.50
_diffrn_reflns_theta_max 24.50
_diffrn_reflns_theta_min 1.59
_exptl_absorpt_coefficient_mu 0.375
_exptl_absorpt_correction_T_max 0.9634
_exptl_absorpt_correction_T_min 0.9634
_exptl_absorpt_correction_type multi-scan
_exptl_absorpt_process_details 'SADABS (Sheldrick, 2008)'
_exptl_crystal_colour Colorless
_exptl_crystal_density_diffrn 0.745
_exptl_crystal_density_meas ?
_exptl_crystal_density_method 'not measured'
_exptl_crystal_description Block
_exptl_crystal_F_000 1988
_exptl_crystal_size_max 0.10
_exptl_crystal_size_mid 0.10
_exptl_crystal_size_min 0.10
_platon_squeeze_details
;
;
_refine_diff_density_max 0.915
_refine_diff_density_min -1.175
_refine_diff_density_rms 0.104
_refine_ls_extinction_method none
_refine_ls_goodness_of_fit_ref 1.002
_refine_ls_hydrogen_treatment constr
_refine_ls_matrix_type full
_refine_ls_number_parameters 105
_refine_ls_number_reflns 3903
_refine_ls_number_restraints 83
_refine_ls_restrained_S_all 1.005
_refine_ls_R_factor_all 0.1316
_refine_ls_R_factor_gt 0.0772
_refine_ls_shift/su_max 0.000
_refine_ls_shift/su_mean 0.000
_refine_ls_structure_factor_coef Fsqd
_refine_ls_weighting_details 'calc w=1/[\s^2^(Fo^2^)+(0.0300P)^2^+55.0000P] where P=(Fo^2^+2Fc^2^)/3'
_refine_ls_weighting_scheme calc
_refine_ls_wR_factor_gt 0.1700
_refine_ls_wR_factor_ref 0.1794
_reflns_number_gt 1912
_reflns_number_total 3903
_reflns_threshold_expression >2sigma(I)
_cod_data_source_file ja6b04501_si_002.cif
_cod_data_source_block Compound6
_cod_depositor_comments
;
The following automatic conversions were performed:

'_symmetry_cell_setting' value 'Tetragonal' changed to 'tetragonal'
according to
/usr/data/users/saulius/crontab/automatic-downloads/rss-feeds/ACS/lib/dictionaries/cif_core.dic
dictionary named 'cif_core.dic' version 2.4.2 from 2011-04-26.

'_exptl_crystal_density_meas' value 'not measured' was changed to '?'
- the value is perceived as not measured.

Automatic conversion script
Id: cif_fix_values 4268 2015-11-12 08:31:59Z antanas 

 Adding full bibliography for 4125130--4125148.cif.
;
_cod_original_cell_volume 8925(5)
_cod_original_sg_symbol_H-M P4(2)/mmc
_cod_database_code 4125143

loop_
_symmetry_equiv_pos_as_xyz
'x, y, z'
'-y, x, z+1/2'
'-x, -y, z'
'y, -x, z+1/2'
'x, -y, -z'
'-x, y, -z'
'y, x, -z+1/2'
'-y, -x, -z+1/2'
'-x, -y, -z'
'y, -x, -z-1/2'
'x, y, -z'
'-y, x, -z-1/2'
'-x, y, z'
'x, -y, z'
'-y, -x, z-1/2'
'y, x, z-1/2'

loop_
_atom_site_label
_atom_site_type_symbol
_atom_site_fract_x
_atom_site_fract_y
_atom_site_fract_z
_atom_site_U_iso_or_equiv
_atom_site_adp_type
_atom_site_occupancy
_atom_site_symmetry_multiplicity
_atom_site_calc_flag
_atom_site_refinement_flags
_atom_site_disorder_assembly
_atom_site_disorder_group
Zr1 Zr 0.89903(5) 0.5000 0.5000 0.0359(5) Uani 1 4 d S . .
Zr2 Zr 1.0000 0.42703(4) 0.61706(8) 0.0427(4) Uani 1 2 d S . .
O2S O 1.0495(3) 0.5000 0.6197(6) 0.066(3) Uani 1 2 d S . .
O1S O 0.9499(3) 0.4281(4) 0.5000 0.074(3) Uani 1 2 d S . .
O1 O 0.85281(19) 0.4455(2) 0.5889(4) 0.0542(17) Uani 1 1 d . . .
O2 O 0.9180(2) 0.3962(2) 0.6629(4) 0.074(2) Uani 1 1 d . . .
O3S O 1.0000 0.4309(4) 0.7656(6) 0.088(3) Uani 1 2 d S . .
C1 C 0.8681(3) 0.4080(3) 0.6400(6) 0.066(3) Uani 1 1 d D . .
C2 C 0.8263(3) 0.3674(3) 0.6732(5) 0.172(3) Uani 1 1 d D . .
C3 C 0.7739(3) 0.3716(3) 0.6421(5) 0.172(3) Uani 1 1 d D . .
H3A H 0.7644 0.3994 0.6005 0.207 Uiso 1 1 calc R . .
C4 C 0.7334(3) 0.3336(3) 0.6726(5) 0.172(3) Uani 1 1 d D . .
C5 C 0.7466(3) 0.2942(3) 0.7325(4) 0.172(3) Uani 1 1 d D . .
C6 C 0.8021(3) 0.2895(4) 0.7633(7) 0.172(3) Uani 1 1 d D . .
H6A H 0.8122 0.2613 0.8037 0.207 Uiso 1 1 calc R . .
C7 C 0.8405(3) 0.3267(3) 0.7330(7) 0.172(3) Uani 1 1 d D . .
H7A H 0.8773 0.3242 0.7536 0.207 Uiso 1 1 calc R . .
C8 C 0.6760(3) 0.3395(4) 0.6350(7) 0.172(3) Uani 1 1 d D . .
H8A H 0.6749 0.3705 0.5934 0.258 Uiso 1 1 calc R . .
H8B H 0.6500 0.3460 0.6837 0.258 Uiso 1 1 calc R . .
H8C H 0.6658 0.3057 0.6035 0.258 Uiso 1 1 calc R . .
O11 O 1.0000 0.3352(7) 0.5776(4) 0.105(4) Uani 0.50 2 d SPD . 1
C11 C 1.0000 0.3145(6) 0.5000 0.105(4) Uani 0.50 4 d SPDU . 1
C12 C 1.0000 0.2534(6) 0.5000 0.105(4) Uani 0.50 4 d SPDU . 1
C13 C 1.0000 0.2245(6) 0.5812(12) 0.105(4) Uani 0.50 2 d SPDU . 1
H13A H 1.0000 0.2440 0.6360 0.126 Uiso 0.50 2 d SPR . 1
C14 C 1.0000 0.1676(7) 0.5791(11) 0.105(4) Uani 0.25 2 d SPDU . 1
C15 C 1.0000 0.1385(6) 0.5000 0.105(4) Uani 0.50 4 d SPDU . 1
C18 C 1.0000 0.1674(8) 0.4194(11) 0.105(4) Uani 0.25 2 d SPD . 1
H18A H 1.0000 0.1477 0.3639 0.126 Uiso 0.25 2 d SPR . 1
C19 C 1.0000 0.1369(8) 0.6658(11) 0.105(4) Uani 0.25 2 d SPD . 1
H19A H 1.0000 0.1625 0.7143 0.158 Uiso 0.25 2 d SPR . 1
H19B H 0.9679 0.1143 0.6692 0.158 Uiso 0.13 1 d PR . 1
H19C H 1.0321 0.1143 0.6692 0.158 Uiso 0.13 1 d PR . 1
C16 C 1.0000 0.0776(6) 0.5000 0.105(4) Uani 0.13 1 d PDU A 1
C17 C 1.0000 0.0287(6) 0.5000 0.105(4) Uani 0.50 4 d SPDU . 1
O11B O 1.0000 0.3389(9) 0.6027(17) 0.105(4) Uani 0.50 2 d SP . 2

loop_
_atom_site_aniso_label
_atom_site_aniso_U_11
_atom_site_aniso_U_22
_atom_site_aniso_U_33
_atom_site_aniso_U_23
_atom_site_aniso_U_13
_atom_site_aniso_U_12
Zr1 0.0153(7) 0.0172(7) 0.0752(13) 0.000 0.000 0.000
Zr2 0.0259(6) 0.0283(6) 0.0739(9) 0.0126(6) 0.000 0.000
O2S 0.037(4) 0.034(4) 0.128(8) 0.000 0.035(5) 0.000
O1S 0.049(5) 0.109(7) 0.065(6) 0.000 0.000 0.060(5)
O1 0.033(3) 0.033(3) 0.096(5) 0.012(3) 0.013(3) 0.003(2)
O2 0.050(4) 0.050(3) 0.123(6) 0.031(4) -0.002(4) -0.014(3)
O3S 0.070(6) 0.106(8) 0.088(8) 0.020(6) 0.000 0.000
C1 0.030(5) 0.052(6) 0.116(10) 0.001(6) 0.020(5) -0.013(4)
C2 0.059(3) 0.131(4) 0.326(8) 0.126(5) 0.010(4) -0.024(3)
C3 0.059(3) 0.131(4) 0.326(8) 0.126(5) 0.010(4) -0.024(3)
C4 0.059(3) 0.131(4) 0.326(8) 0.126(5) 0.010(4) -0.024(3)
C5 0.059(3) 0.131(4) 0.326(8) 0.126(5) 0.010(4) -0.024(3)
C6 0.059(3) 0.131(4) 0.326(8) 0.126(5) 0.010(4) -0.024(3)
C7 0.059(3) 0.131(4) 0.326(8) 0.126(5) 0.010(4) -0.024(3)
C8 0.059(3) 0.131(4) 0.326(8) 0.126(5) 0.010(4) -0.024(3)
O11 0.104(5) 0.019(4) 0.193(12) 0.024(7) 0.000 0.000
C11 0.104(5) 0.019(4) 0.193(12) 0.024(7) 0.000 0.000
C12 0.104(5) 0.019(4) 0.193(12) 0.024(7) 0.000 0.000
C13 0.104(5) 0.019(4) 0.193(12) 0.024(7) 0.000 0.000
C14 0.104(5) 0.019(4) 0.193(12) 0.024(7) 0.000 0.000
C15 0.104(5) 0.019(4) 0.193(12) 0.024(7) 0.000 0.000
C18 0.104(5) 0.019(4) 0.193(12) 0.024(7) 0.000 0.000
C19 0.104(5) 0.019(4) 0.193(12) 0.024(7) 0.000 0.000
C16 0.104(5) 0.019(4) 0.193(12) 0.024(7) 0.000 0.000
C17 0.104(5) 0.019(4) 0.193(12) 0.024(7) 0.000 0.000
O11B 0.104(5) 0.019(4) 0.193(12) 0.024(7) 0.000 0.000

loop_
_atom_type_symbol
_atom_type_description
_atom_type_scat_dispersion_real
_atom_type_scat_dispersion_imag
_atom_type_scat_source
Zr Zr -2.9673 0.5597 'International Tables Vol C Tables 4.2.6.8 and 6.1.1.4'
C C 0.0033 0.0016 'International Tables Vol C Tables 4.2.6.8 and 6.1.1.4'
O O 0.0106 0.0060 'International Tables Vol C Tables 4.2.6.8 and 6.1.1.4'
H H 0.0000 0.0000 'International Tables Vol C Tables 4.2.6.8 and 6.1.1.4'

loop_
_geom_angle_atom_site_label_1
_geom_angle_atom_site_label_2
_geom_angle_atom_site_label_3
_geom_angle
_geom_angle_site_symmetry_1
_geom_angle_site_symmetry_3
O1S Zr1 O1S 109.4(5) 5_566 .
O1S Zr1 O2S 70.67(17) 5_566 3_765
O1S Zr1 O2S 70.67(17) . 3_765
O1S Zr1 O2S 70.67(17) 5_566 9_766
O1S Zr1 O2S 70.67(17) . 9_766
O2S Zr1 O2S 110.1(4) 3_765 9_766
O1S Zr1 O1 142.28(15) 5_566 .
O1S Zr1 O1 78.6(2) . .
O2S Zr1 O1 78.2(2) 3_765 .
O2S Zr1 O1 142.40(14) 9_766 .
O1S Zr1 O1 142.28(15) 5_566 11_556
O1S Zr1 O1 78.6(2) . 11_556
O2S Zr1 O1 142.40(14) 3_765 11_556
O2S Zr1 O1 78.2(2) 9_766 11_556
O1 Zr1 O1 74.9(3) . 11_556
O1S Zr1 O1 78.6(2) 5_566 14_565
O1S Zr1 O1 142.28(15) . 14_565
O2S Zr1 O1 78.2(2) 3_765 14_565
O2S Zr1 O1 142.40(14) 9_766 14_565
O1 Zr1 O1 74.6(3) . 14_565
O1 Zr1 O1 118.2(3) 11_556 14_565
O1S Zr1 O1 78.6(2) 5_566 5_566
O1S Zr1 O1 142.28(15) . 5_566
O2S Zr1 O1 142.40(14) 3_765 5_566
O2S Zr1 O1 78.2(2) 9_766 5_566
O1 Zr1 O1 118.2(3) . 5_566
O1 Zr1 O1 74.6(3) 11_556 5_566
O1 Zr1 O1 74.9(3) 14_565 5_566
O1S Zr1 Zr2 35.01(12) 5_566 3_765
O1S Zr1 Zr2 90.5(2) . 3_765
O2S Zr1 Zr2 35.67(11) 3_765 3_765
O2S Zr1 Zr2 90.52(19) 9_766 3_765
O1 Zr1 Zr2 111.26(15) . 3_765
O1 Zr1 Zr2 166.34(14) 11_556 3_765
O1 Zr1 Zr2 75.43(14) 14_565 3_765
O1 Zr1 Zr2 110.95(13) 5_566 3_765
O1S Zr1 Zr2 35.01(12) 5_566 9_766
O1S Zr1 Zr2 90.5(2) . 9_766
O2S Zr1 Zr2 90.52(19) 3_765 9_766
O2S Zr1 Zr2 35.67(11) 9_766 9_766
O1 Zr1 Zr2 166.34(14) . 9_766
O1 Zr1 Zr2 111.26(15) 11_556 9_766
O1 Zr1 Zr2 110.95(13) 14_565 9_766
O1 Zr1 Zr2 75.43(14) 5_566 9_766
Zr2 Zr1 Zr2 60.13(5) 3_765 9_766
O1S Zr1 Zr2 90.5(2) 5_566 11_556
O1S Zr1 Zr2 35.01(12) . 11_556
O2S Zr1 Zr2 90.52(19) 3_765 11_556
O2S Zr1 Zr2 35.67(11) 9_766 11_556
O1 Zr1 Zr2 110.95(13) . 11_556
O1 Zr1 Zr2 75.43(14) 11_556 11_556
O1 Zr1 Zr2 166.34(14) 14_565 11_556
O1 Zr1 Zr2 111.26(15) 5_566 11_556
Zr2 Zr1 Zr2 90.91(5) 3_765 11_556
Zr2 Zr1 Zr2 60.92(4) 9_766 11_556
O1S Zr1 Zr2 90.5(2) 5_566 .
O1S Zr1 Zr2 35.00(12) . .
O2S Zr1 Zr2 35.67(11) 3_765 .
O2S Zr1 Zr2 90.52(19) 9_766 .
O1 Zr1 Zr2 75.43(14) . .
O1 Zr1 Zr2 110.95(13) 11_556 .
O1 Zr1 Zr2 111.26(15) 14_565 .
O1 Zr1 Zr2 166.34(14) 5_566 .
Zr2 Zr1 Zr2 60.92(4) 3_765 .
Zr2 Zr1 Zr2 90.91(5) 9_766 .
Zr2 Zr1 Zr2 60.13(5) 11_556 .
O1S Zr2 O1S 69.6(3) . 13_755
O1S Zr2 O11B 86.0(6) . .
O1S Zr2 O11B 86.0(6) 13_755 .
O1S Zr2 O2S 108.9(4) . .
O1S Zr2 O2S 71.6(3) 13_755 .
O11B Zr2 O2S 145.62(17) . .
O1S Zr2 O2S 71.6(3) . 3_765
O1S Zr2 O2S 108.9(3) 13_755 3_765
O11B Zr2 O2S 145.62(17) . 3_765
O2S Zr2 O2S 68.3(3) . 3_765
O1S Zr2 O3S 145.09(16) . .
O1S Zr2 O3S 145.09(16) 13_755 .
O11B Zr2 O3S 98.1(7) . .
O2S Zr2 O3S 87.0(3) . .
O2S Zr2 O3S 87.0(3) 3_765 .
O1S Zr2 O2 75.4(3) . .
O1S Zr2 O2 139.9(2) 13_755 .
O11B Zr2 O2 72.4(3) . .
O2S Zr2 O2 140.5(2) . .
O2S Zr2 O2 76.8(2) 3_765 .
O3S Zr2 O2 73.0(2) . .
O1S Zr2 O2 139.9(2) . 13_755
O1S Zr2 O2 75.4(3) 13_755 13_755
O11B Zr2 O2 72.4(3) . 13_755
O2S Zr2 O2 76.8(2) . 13_755
O2S Zr2 O2 140.5(2) 3_765 13_755
O3S Zr2 O2 72.97(19) . 13_755
O2 Zr2 O2 125.9(3) . 13_755
O1S Zr2 O11 78.6(3) . .
O1S Zr2 O11 78.6(3) 13_755 .
O11B Zr2 O11 9.1(8) . .
O2S Zr2 O11 143.59(17) . .
O2S Zr2 O11 143.59(17) 3_765 .
O3S Zr2 O11 107.2(3) . .
O2 Zr2 O11 75.79(18) . .
O2 Zr2 O11 75.79(18) 13_755 .
O1S Zr2 Zr1 89.0(2) . 9_766
O1S Zr2 Zr1 35.12(19) 13_755 9_766
O11B Zr2 Zr1 117.0(4) . 9_766
O2S Zr2 Zr1 36.5(2) . 9_766
O2S Zr2 Zr1 89.0(2) 3_765 9_766
O3S Zr2 Zr1 118.64(15) . 9_766
O2 Zr2 Zr1 161.54(15) . 9_766
O2 Zr2 Zr1 72.48(15) 13_755 9_766
O11 Zr2 Zr1 111.22(15) . 9_766
O1S Zr2 Zr1 35.12(19) . .
O1S Zr2 Zr1 89.0(2) 13_755 .
O11B Zr2 Zr1 117.0(4) . .
O2S Zr2 Zr1 89.0(2) . .
O2S Zr2 Zr1 36.5(2) 3_765 .
O3S Zr2 Zr1 118.64(15) . .
O2 Zr2 Zr1 72.48(15) . .
O2 Zr2 Zr1 161.54(15) 13_755 .
O11 Zr2 Zr1 111.22(15) . .
Zr1 Zr2 Zr1 89.09(5) 9_766 .
O1S Zr2 Zr2 34.79(16) . 11_556
O1S Zr2 Zr2 34.79(16) 13_755 11_556
O11B Zr2 Zr2 84.3(7) . 11_556
O2S Zr2 Zr2 91.1(3) . 11_556
O2S Zr2 Zr2 91.1(3) 3_765 11_556
O3S Zr2 Zr2 177.6(2) . 11_556
O2 Zr2 Zr2 107.89(17) . 11_556
O2 Zr2 Zr2 107.89(17) 13_755 11_556
O11 Zr2 Zr2 75.2(2) . 11_556
Zr1 Zr2 Zr2 59.94(2) 9_766 11_556
Zr1 Zr2 Zr2 59.94(2) . 11_556
Zr2 O2S Zr2 111.7(3) 3_765 .
Zr2 O2S Zr1 107.8(3) 3_765 9_766
Zr2 O2S Zr1 107.8(3) . 9_766
Zr2 O1S Zr2 110.4(3) . 11_556
Zr2 O1S Zr1 109.9(3) . .
Zr2 O1S Zr1 109.9(3) 11_556 .
C1 O1 Zr1 131.5(4) . .
C1 O2 Zr2 132.8(5) . .
O1 C1 O2 127.2(6) . .
O1 C1 C2 118.8(8) . .
O2 C1 C2 113.6(8) . .
C3 C2 C7 120.7(7) . .
C3 C2 C1 118.1(7) . .
C7 C2 C1 121.2(7) . .
C2 C3 C4 119.3(7) . .
C2 C3 H3A 120.4 . .
C4 C3 H3A 120.4 . .
C5 C4 C3 120.5(6) . .
C5 C4 C8 122.3(5) . .
C3 C4 C8 117.2(5) . .
C4 C5 C6 119.7(6) . .
C4 C5 C5 123.0(5) . 8_666
C6 C5 C5 117.3(5) . 8_666
C7 C6 C5 118.7(7) . .
C7 C6 H6A 120.6 . .
C5 C6 H6A 120.6 . .
C6 C7 C2 121.1(7) . .
C6 C7 H7A 119.5 . .
C2 C7 H7A 119.5 . .
C4 C8 H8A 109.5 . .
C4 C8 H8B 109.5 . .
H8A C8 H8B 109.5 . .
C4 C8 H8C 109.5 . .
H8A C8 H8C 109.5 . .
H8B C8 H8C 109.5 . .
C11 O11 Zr2 128.3(7) . .
O11 C11 O11 133.1(11) 11_556 .
O11 C11 C12 113.4(5) 11_556 .
O11 C11 C12 113.4(5) . .
C13 C12 C13 119.9(15) . 11_556
C13 C12 C11 120.0(8) . .
C13 C12 C11 120.0(8) 11_556 .
C18 C13 C14 0.9(12) 11_556 .
C18 C13 C12 119.7(16) 11_556 .
C14 C13 C12 118.8(16) . .
C18 C13 H13A 120.3 11_556 .
C14 C13 H13A 121.2 . .
C12 C13 H13A 120.0 . .
C18 C14 C15 136(10) 11_556 .
C18 C14 C13 102(10) 11_556 .
C15 C14 C13 122.0(14) . .
C18 C14 C19 17(10) 11_556 .
C15 C14 C19 119.3(11) . .
C13 C14 C19 118.6(12) . .
C14 C15 C14 118.4(16) . 6_756
C14 C15 C18 0.7(11) . 11_556
C14 C15 C18 119.1(13) 6_756 11_556
C14 C15 C18 119.1(13) . .
C14 C15 C18 0.7(11) 6_756 .
C18 C15 C18 119.7(18) 11_556 .
C14 C15 C16 120.8(8) . .
C14 C15 C16 120.8(8) 6_756 .
C18 C15 C16 120.1(9) 11_556 .
C18 C15 C16 120.1(9) . .
C14 C18 C13 77(10) 6_756 11_556
C14 C18 C15 43(10) 6_756 .
C13 C18 C15 120.5(14) 11_556 .
C14 C18 C19 163(10) 6_756 11_556
C13 C18 C19 119.8(14) 11_556 11_556
C15 C18 C19 119.7(14) . 11_556
C14 C18 H18A 163.0 6_756 .
C13 C18 H18A 119.6 11_556 .
C15 C18 H18A 119.9 . .
C19 C18 H18A 0.2 11_556 .
C18 C19 C14 0.3(10) 11_556 .
C18 C19 H19A 109.2 11_556 .
C14 C19 H19A 109.5 . .
C18 C19 H19B 109.6 11_556 .
C14 C19 H19B 109.5 . .
H19A C19 H19B 109.5 . .
C18 C19 H19C 109.6 11_556 .
C14 C19 H19C 109.5 . .
H19A C19 H19C 109.5 . .
H19B C19 H19C 109.5 . .
C17 C16 C15 180.000(3) . .
C16 C17 C17 180.000(1) . 9_756

loop_
_geom_bond_atom_site_label_1
_geom_bond_atom_site_label_2
_geom_bond_distance
_geom_bond_site_symmetry_2
Zr1 O1S 2.146(7) 5_566
Zr1 O1S 2.146(7) .
Zr1 O2S 2.193(8) 3_765
Zr1 O2S 2.193(8) 9_766
Zr1 O1 2.195(5) .
Zr1 O1 2.195(5) 11_556
Zr1 O1 2.195(5) 14_565
Zr1 O1 2.195(5) 5_566
Zr1 Zr2 3.5089(14) 3_765
Zr1 Zr2 3.5089(14) 9_766
Zr1 Zr2 3.5089(14) 11_556
Zr1 Zr2 3.5089(14) .
Zr2 O1S 2.140(4) .
Zr2 O1S 2.140(4) 13_755
Zr2 O11B 2.16(2) .
Zr2 O2S 2.149(4) .
Zr2 O2S 2.149(4) 3_765
Zr2 O3S 2.233(10) .
Zr2 O2 2.243(5) .
Zr2 O2 2.243(5) 13_755
Zr2 O11 2.316(16) .
Zr2 Zr1 3.5089(14) 9_766
Zr2 Zr2 3.516(3) 11_556
O2S Zr2 2.149(4) 3_765
O2S Zr1 2.193(8) 9_766
O1S Zr2 2.140(4) 11_556
O1 C1 1.250(9) .
O2 C1 1.298(9) .
C1 C2 1.506(2) .
C2 C3 1.365(8) .
C2 C7 1.383(8) .
C3 C4 1.428(7) .
C3 H3A 0.9500 .
C4 C5 1.355(7) .
C4 C8 1.517(8) .
C5 C6 1.434(7) .
C5 C5 1.502(14) 8_666
C6 C7 1.380(7) .
C6 H6A 0.9500 .
C7 H7A 0.9500 .
C8 H8A 0.9800 .
C8 H8B 0.9800 .
C8 H8C 0.9800 .
O11 C11 1.270(3) .
C11 O11 1.270(3) 11_556
C11 C12 1.488(5) .
C12 C13 1.408(13) .
C12 C13 1.408(13) 11_556
C13 C18 1.39(2) 11_556
C13 C14 1.388(15) .
C13 H13A 0.9500 .
C14 C18 0.02(3) 11_556
C14 C15 1.383(16) .
C14 C19 1.501(10) .
C15 C14 1.383(16) 6_756
C15 C18 1.400(17) 11_556
C15 C18 1.400(17) .
C15 C16 1.485(2) .
C18 C14 0.02(3) 6_756
C18 C13 1.39(2) 11_556
C18 C19 1.48(3) 11_556
C18 H18A 0.9600 .
C19 C18 1.48(3) 11_556
C19 H19A 0.9601 .
C19 H19B 0.9599 .
C19 H19C 0.9599 .
C16 C17 1.193(2) .
C17 C17 1.40(3) 9_756

loop_
_geom_torsion_atom_site_label_1
_geom_torsion_atom_site_label_2
_geom_torsion_atom_site_label_3
_geom_torsion_atom_site_label_4
_geom_torsion
_geom_torsion_site_symmetry_1
_geom_torsion_site_symmetry_4
O1S Zr1 Zr2 O1S -124.5(5) 5_566 .
O2S Zr1 Zr2 O1S -179.1(5) 3_765 .
O2S Zr1 Zr2 O1S -53.9(4) 9_766 .
O1 Zr1 Zr2 O1S 90.9(4) . .
O1 Zr1 Zr2 O1S 23.7(4) 11_556 .
O1 Zr1 Zr2 O1S 157.5(4) 14_565 .
O1 Zr1 Zr2 O1S -87.9(7) 5_566 .
Zr2 Zr1 Zr2 O1S -144.2(4) 3_765 .
Zr2 Zr1 Zr2 O1S -89.5(4) 9_766 .
Zr2 Zr1 Zr2 O1S -34.3(4) 11_556 .
O1S Zr1 Zr2 O1S -70.1(3) 5_566 13_755
O1S Zr1 Zr2 O1S 54.4(3) . 13_755
O2S Zr1 Zr2 O1S -124.7(4) 3_765 13_755
O2S Zr1 Zr2 O1S 0.6(2) 9_766 13_755
O1 Zr1 Zr2 O1S 145.3(2) . 13_755
O1 Zr1 Zr2 O1S 78.1(3) 11_556 13_755
O1 Zr1 Zr2 O1S -148.1(2) 14_565 13_755
O1 Zr1 Zr2 O1S -33.5(6) 5_566 13_755
Zr2 Zr1 Zr2 O1S -89.75(19) 3_765 13_755
Zr2 Zr1 Zr2 O1S -35.12(19) 9_766 13_755
Zr2 Zr1 Zr2 O1S 20.15(19) 11_556 13_755
O1S Zr1 Zr2 O11B -155.1(6) 5_566 .
O1S Zr1 Zr2 O11B -30.6(7) . .
O2S Zr1 Zr2 O11B 150.3(7) 3_765 .
O2S Zr1 Zr2 O11B -84.5(6) 9_766 .
O1 Zr1 Zr2 O11B 60.3(6) . .
O1 Zr1 Zr2 O11B -6.9(6) 11_556 .
O1 Zr1 Zr2 O11B 126.9(6) 14_565 .
O1 Zr1 Zr2 O11B -118.5(9) 5_566 .
Zr2 Zr1 Zr2 O11B -174.8(6) 3_765 .
Zr2 Zr1 Zr2 O11B -120.1(6) 9_766 .
Zr2 Zr1 Zr2 O11B -64.9(6) 11_556 .
O1S Zr1 Zr2 O2S 1.5(3) 5_566 .
O1S Zr1 Zr2 O2S 126.0(4) . .
O2S Zr1 Zr2 O2S -53.1(3) 3_765 .
O2S Zr1 Zr2 O2S 72.2(3) 9_766 .
O1 Zr1 Zr2 O2S -143.1(3) . .
O1 Zr1 Zr2 O2S 149.7(3) 11_556 .
O1 Zr1 Zr2 O2S -76.4(3) 14_565 .
O1 Zr1 Zr2 O2S 38.1(7) 5_566 .
Zr2 Zr1 Zr2 O2S -18.1(2) 3_765 .
Zr2 Zr1 Zr2 O2S 36.5(2) 9_766 .
Zr2 Zr1 Zr2 O2S 91.8(2) 11_556 .
O1S Zr1 Zr2 O2S 54.6(3) 5_566 3_765
O1S Zr1 Zr2 O2S 179.1(5) . 3_765
O2S Zr1 Zr2 O2S 125.3(4) 9_766 3_765
O1 Zr1 Zr2 O2S -90.0(4) . 3_765
O1 Zr1 Zr2 O2S -157.2(4) 11_556 3_765
O1 Zr1 Zr2 O2S -23.3(4) 14_565 3_765
O1 Zr1 Zr2 O2S 91.2(7) 5_566 3_765
Zr2 Zr1 Zr2 O2S 35.0(3) 3_765 3_765
Zr2 Zr1 Zr2 O2S 89.6(3) 9_766 3_765
Zr2 Zr1 Zr2 O2S 144.9(3) 11_556 3_765
O1S Zr1 Zr2 O3S 87.5(3) 5_566 .
O1S Zr1 Zr2 O3S -148.0(4) . .
O2S Zr1 Zr2 O3S 32.9(4) 3_765 .
O2S Zr1 Zr2 O3S 158.2(3) 9_766 .
O1 Zr1 Zr2 O3S -57.1(3) . .
O1 Zr1 Zr2 O3S -124.3(3) 11_556 .
O1 Zr1 Zr2 O3S 9.6(3) 14_565 .
O1 Zr1 Zr2 O3S 124.1(6) 5_566 .
Zr2 Zr1 Zr2 O3S 67.9(2) 3_765 .
Zr2 Zr1 Zr2 O3S 122.5(2) 9_766 .
Zr2 Zr1 Zr2 O3S 177.8(2) 11_556 .
O1S Zr1 Zr2 O2 146.0(2) 5_566 .
O1S Zr1 Zr2 O2 -89.4(4) . .
O2S Zr1 Zr2 O2 91.4(4) 3_765 .
O2S Zr1 Zr2 O2 -143.3(2) 9_766 .
O1 Zr1 Zr2 O2 1.4(2) . .
O1 Zr1 Zr2 O2 -65.7(2) 11_556 .
O1 Zr1 Zr2 O2 68.1(2) 14_565 .
O1 Zr1 Zr2 O2 -177.4(6) 5_566 .
Zr2 Zr1 Zr2 O2 126.40(18) 3_765 .
Zr2 Zr1 Zr2 O2 -178.97(18) 9_766 .
Zr2 Zr1 Zr2 O2 -123.70(18) 11_556 .
O1S Zr1 Zr2 O2 -38.1(6) 5_566 13_755
O1S Zr1 Zr2 O2 86.4(7) . 13_755
O2S Zr1 Zr2 O2 -92.7(6) 3_765 13_755
O2S Zr1 Zr2 O2 32.6(6) 9_766 13_755
O1 Zr1 Zr2 O2 177.3(6) . 13_755
O1 Zr1 Zr2 O2 110.1(6) 11_556 13_755
O1 Zr1 Zr2 O2 -116.1(6) 14_565 13_755
O1 Zr1 Zr2 O2 -1.5(8) 5_566 13_755
Zr2 Zr1 Zr2 O2 -57.7(5) 3_765 13_755
Zr2 Zr1 Zr2 O2 -3.1(5) 9_766 13_755
Zr2 Zr1 Zr2 O2 52.2(5) 11_556 13_755
O1S Zr1 Zr2 O11 -147.5(2) 5_566 .
O1S Zr1 Zr2 O11 -22.9(4) . .
O2S Zr1 Zr2 O11 157.9(4) 3_765 .
O2S Zr1 Zr2 O11 -76.8(2) 9_766 .
O1 Zr1 Zr2 O11 67.9(2) . .
O1 Zr1 Zr2 O11 0.8(2) 11_556 .
O1 Zr1 Zr2 O11 134.6(2) 14_565 .
O1 Zr1 Zr2 O11 -110.9(6) 5_566 .
Zr2 Zr1 Zr2 O11 -167.10(18) 3_765 .
Zr2 Zr1 Zr2 O11 -112.47(18) 9_766 .
Zr2 Zr1 Zr2 O11 -57.20(18) 11_556 .
O1S Zr1 Zr2 Zr1 -35.00(12) 5_566 9_766
O1S Zr1 Zr2 Zr1 89.5(4) . 9_766
O2S Zr1 Zr2 Zr1 -89.6(3) 3_765 9_766
O2S Zr1 Zr2 Zr1 35.67(11) 9_766 9_766
O1 Zr1 Zr2 Zr1 -179.61(15) . 9_766
O1 Zr1 Zr2 Zr1 113.23(16) 11_556 9_766
O1 Zr1 Zr2 Zr1 -112.95(14) 14_565 9_766
O1 Zr1 Zr2 Zr1 1.6(6) 5_566 9_766
Zr2 Zr1 Zr2 Zr1 -54.63(3) 3_765 9_766
Zr2 Zr1 Zr2 Zr1 0.0 9_766 9_766
Zr2 Zr1 Zr2 Zr1 55.27(3) 11_556 9_766
O1S Zr1 Zr2 Zr2 -90.28(12) 5_566 11_556
O1S Zr1 Zr2 Zr2 34.3(4) . 11_556
O2S Zr1 Zr2 Zr2 -144.9(3) 3_765 11_556
O2S Zr1 Zr2 Zr2 -19.60(11) 9_766 11_556
O1 Zr1 Zr2 Zr2 125.12(15) . 11_556
O1 Zr1 Zr2 Zr2 57.96(16) 11_556 11_556
O1 Zr1 Zr2 Zr2 -168.22(14) 14_565 11_556
O1 Zr1 Zr2 Zr2 -53.7(6) 5_566 11_556
Zr2 Zr1 Zr2 Zr2 -109.90(2) 3_765 11_556
Zr2 Zr1 Zr2 Zr2 -55.27(3) 9_766 11_556
O1S Zr2 O2S Zr2 58.0(4) . 3_765
O1S Zr2 O2S Zr2 117.8(5) 13_755 3_765
O11B Zr2 O2S Zr2 169.8(12) . 3_765
O2S Zr2 O2S Zr2 -2.3(5) 3_765 3_765
O3S Zr2 O2S Zr2 -90.2(4) . 3_765
O2 Zr2 O2S Zr2 -31.9(7) . 3_765
O2 Zr2 O2S Zr2 -163.4(5) 13_755 3_765
O11 Zr2 O2S Zr2 154.5(4) . 3_765
Zr1 Zr2 O2S Zr2 118.3(6) 9_766 3_765
Zr1 Zr2 O2S Zr2 28.5(4) . 3_765
Zr2 Zr2 O2S Zr2 88.4(4) 11_556 3_765
O1S Zr2 O2S Zr1 -60.3(3) . 9_766
O1S Zr2 O2S Zr1 -0.5(3) 13_755 9_766
O11B Zr2 O2S Zr1 51.5(14) . 9_766
O2S Zr2 O2S Zr1 -120.58(17) 3_765 9_766
O3S Zr2 O2S Zr1 151.5(3) . 9_766
O2 Zr2 O2S Zr1 -150.2(3) . 9_766
O2 Zr2 O2S Zr1 78.3(3) 13_755 9_766
O11 Zr2 O2S Zr1 36.2(7) . 9_766
Zr1 Zr2 O2S Zr1 -89.8(3) . 9_766
Zr2 Zr2 O2S Zr1 -29.9(3) 11_556 9_766
O1S Zr2 O1S Zr2 1.6(5) 13_755 11_556
O11B Zr2 O1S Zr2 -85.7(5) . 11_556
O2S Zr2 O1S Zr2 62.6(4) . 11_556
O2S Zr2 O1S Zr2 120.8(4) 3_765 11_556
O3S Zr2 O1S Zr2 175.8(4) . 11_556
O2 Zr2 O1S Zr2 -158.5(4) . 11_556
O2 Zr2 O1S Zr2 -29.3(7) 13_755 11_556
O11 Zr2 O1S Zr2 -80.4(4) . 11_556
Zr1 Zr2 O1S Zr2 31.5(3) 9_766 11_556
Zr1 Zr2 O1S Zr2 121.4(6) . 11_556
O1S Zr2 O1S Zr1 -119.8(2) 13_755 .
O11B Zr2 O1S Zr1 153.0(5) . .
O2S Zr2 O1S Zr1 -58.7(4) . .
O2S Zr2 O1S Zr1 -0.5(3) 3_765 .
O3S Zr2 O1S Zr1 54.4(8) . .
O2 Zr2 O1S Zr1 80.2(3) . .
O2 Zr2 O1S Zr1 -150.6(2) 13_755 .
O11 Zr2 O1S Zr1 158.2(4) . .
Zr1 Zr2 O1S Zr1 -89.9(3) 9_766 .
Zr2 Zr2 O1S Zr1 -121.4(6) 11_556 .
O1S Zr1 O1S Zr2 60.8(3) 5_566 .
O2S Zr1 O1S Zr2 0.5(3) 3_765 .
O2S Zr1 O1S Zr2 121.2(4) 9_766 .
O1 Zr1 O1S Zr2 -80.8(3) . .
O1 Zr1 O1S Zr2 -157.5(4) 11_556 .
O1 Zr1 O1S Zr2 -35.6(7) 14_565 .
O1 Zr1 O1S Zr2 157.3(2) 5_566 .
Zr2 Zr1 O1S Zr2 30.8(3) 3_765 .
Zr2 Zr1 O1S Zr2 90.9(3) 9_766 .
Zr2 Zr1 O1S Zr2 121.7(6) 11_556 .
O1S Zr1 O1S Zr2 -60.8(3) 5_566 11_556
O2S Zr1 O1S Zr2 -121.2(4) 3_765 11_556
O2S Zr1 O1S Zr2 -0.5(3) 9_766 11_556
O1 Zr1 O1S Zr2 157.5(4) . 11_556
O1 Zr1 O1S Zr2 80.8(3) 11_556 11_556
O1 Zr1 O1S Zr2 -157.3(2) 14_565 11_556
O1 Zr1 O1S Zr2 35.6(7) 5_566 11_556
Zr2 Zr1 O1S Zr2 -90.9(3) 3_765 11_556
Zr2 Zr1 O1S Zr2 -30.8(3) 9_766 11_556
Zr2 Zr1 O1S Zr2 -121.7(6) . 11_556
O1S Zr1 O1 C1 -77.3(9) 5_566 .
O1S Zr1 O1 C1 29.7(7) . .
O2S Zr1 O1 C1 -42.6(7) 3_765 .
O2S Zr1 O1 C1 65.1(9) 9_766 .
O1 Zr1 O1 C1 110.9(7) 11_556 .
O1 Zr1 O1 C1 -123.5(7) 14_565 .
O1 Zr1 O1 C1 173.6(8) 5_566 .
Zr2 Zr1 O1 C1 -56.3(7) 3_765 .
Zr2 Zr1 O1 C1 -7.7(12) 9_766 .
Zr2 Zr1 O1 C1 43.4(8) 11_556 .
Zr2 Zr1 O1 C1 -6.1(7) . .
O1S Zr2 O2 C1 -34.5(8) . .
O1S Zr2 O2 C1 -64.3(9) 13_755 .
O11B Zr2 O2 C1 -125.0(11) . .
O2S Zr2 O2 C1 67.7(10) . .
O2S Zr2 O2 C1 39.6(8) 3_765 .
O3S Zr2 O2 C1 130.4(8) . .
O2 Zr2 O2 C1 -176.5(6) 13_755 .
O11 Zr2 O2 C1 -116.2(8) . .
Zr1 Zr2 O2 C1 -1.3(12) 9_766 .
Zr1 Zr2 O2 C1 1.9(7) . .
Zr2 Zr2 O2 C1 -47.3(8) 11_556 .
Zr1 O1 C1 O2 10.0(14) . .
Zr1 O1 C1 C2 -163.0(3) . .
Zr2 O2 C1 O1 -7.3(14) . .
Zr2 O2 C1 C2 166.1(4) . .
O1 C1 C2 C3 3.4(7) . .
O2 C1 C2 C3 -170.6(7) . .
O1 C1 C2 C7 -177.1(7) . .
O2 C1 C2 C7 8.9(7) . .
C7 C2 C3 C4 0.6(4) . .
C1 C2 C3 C4 -179.9(2) . .
C2 C3 C4 C5 0.7(6) . .
C2 C3 C4 C8 -179.2(3) . .
C3 C4 C5 C6 -2.1(7) . .
C8 C4 C5 C6 177.8(5) . .
C3 C4 C5 C5 179.6(6) . 8_666
C8 C4 C5 C5 -0.5(9) . 8_666
C4 C5 C6 C7 2.2(8) . .
C5 C5 C6 C7 -179.4(7) 8_666 .
C5 C6 C7 C2 -0.9(8) . .
C3 C2 C7 C6 -0.5(6) . .
C1 C2 C7 C6 -180.0(4) . .
O1S Zr2 O11 C11 35.58(18) . .
O1S Zr2 O11 C11 -35.59(18) 13_755 .
O11B Zr2 O11 C11 180.000(9) . .
O2S Zr2 O11 C11 -70.9(5) . .
O2S Zr2 O11 C11 70.9(5) 3_765 .
O3S Zr2 O11 C11 180.000(1) . .
O2 Zr2 O11 C11 113.25(17) . .
O2 Zr2 O11 C11 -113.25(17) 13_755 .
Zr1 Zr2 O11 C11 -48.81(7) 9_766 .
Zr1 Zr2 O11 C11 48.81(7) . .
Zr2 Zr2 O11 C11 0.000(2) 11_556 .
Zr2 O11 C11 O11 0.000(5) . 11_556
Zr2 O11 C11 C12 180.000(1) . .
O11 C11 C12 C13 180.000(3) 11_556 .
O11 C11 C12 C13 0.000(3) . .
O11 C11 C12 C13 0.000(2) 11_556 11_556
O11 C11 C12 C13 180.000(2) . 11_556
C13 C12 C13 C18 0.000(5) 11_556 11_556
C11 C12 C13 C18 180.000(3) . 11_556
C13 C12 C13 C14 0.000(4) 11_556 .
C11 C12 C13 C14 180.000(3) . .
C12 C13 C14 C18 180.00(16) . 11_556
C18 C13 C14 C15 180.00(18) 11_556 .
C12 C13 C14 C15 0.000(5) . .
C18 C13 C14 C19 0.00(17) 11_556 .
C12 C13 C14 C19 180.000(5) . .
C18 C14 C15 C14 180.0(2) 11_556 6_756
C13 C14 C15 C14 0.000(6) . 6_756
C19 C14 C15 C14 180.000(4) . 6_756
C13 C14 C15 C18 180.0(3) . 11_556
C19 C14 C15 C18 0.0(3) . 11_556
C18 C14 C15 C18 180.0(2) 11_556 .
C13 C14 C15 C18 0.000(4) . .
C19 C14 C15 C18 180.000(3) . .
C18 C14 C15 C16 0.0(2) 11_556 .
C13 C14 C15 C16 180.000(3) . .
C19 C14 C15 C16 0.000(2) . .
C14 C15 C18 C14 0.00(18) . 6_756
C18 C15 C18 C14 0.00(18) 11_556 6_756
C16 C15 C18 C14 180.00(18) . 6_756
C14 C15 C18 C13 0.000(3) . 11_556
C14 C15 C18 C13 0.0(2) 6_756 11_556
C18 C15 C18 C13 0.000(3) 11_556 11_556
C16 C15 C18 C13 180.000(3) . 11_556
C14 C15 C18 C19 180.000(2) . 11_556
C14 C15 C18 C19 180.0(2) 6_756 11_556
C18 C15 C18 C19 180.000(2) 11_556 11_556
C16 C15 C18 C19 0.000(4) . 11_556
C15 C14 C19 C18 180.0(13) . 11_556
C13 C14 C19 C18 0.0(13) . 11_556
C14 C15 C16 C17 0(31) . .
C14 C15 C16 C17 0(31) 6_756 .
C18 C15 C16 C17 0(31) 11_556 .
C18 C15 C16 C17 0(31) . .
C15 C16 C17 C17 0(100) . 9_756

loop_
_platon_squeeze_void_nr
_platon_squeeze_void_average_x
_platon_squeeze_void_average_y
_platon_squeeze_void_average_z
_platon_squeeze_void_volume
_platon_squeeze_void_count_electrons
_platon_squeeze_void_content
1 -0.009 0.169 -0.038 5757 2246 ' '
